data_2010476
loop_
_publ_author_name
'Banks, R. E.'
'Jondi, W. J.'
'Pritchard, R. G.'
'Tipping, A. E.'

_publ_section_title
;
(E)-\a-Acetophenone O-4-(2,3,5,6-Tetrafluoro)pyridyloxime,
Formed by 2-Substitution of Pentafluoropyridine by (E)-Acetophenone Oximate
;
_journal_name_full 'Acta Crystallographica Section C'
_journal_page_first 293
_journal_page_last 295
_journal_volume 51
_journal_year 1995
_chemical_formula_moiety ' C13 H8 F4 N2 O1 '
_chemical_formula_structural ' C13 H8 F4 N2 O1 '
_chemical_formula_sum 'C13 H8 F4 N2 O'
_chemical_formula_weight 284.21
_chemical_melting_point 390.0(10)
_space_group_IT_number 14
_symmetry_cell_setting monoclinic
_symmetry_space_group_name_Hall '-P 2yn'
_symmetry_space_group_name_H-M 'P 1 21/n 1'
_cell_angle_alpha 90
_cell_angle_beta 105.900(10)
_cell_angle_gamma 90
_cell_formula_units_Z 4
_cell_length_a 13.579(3)
_cell_length_b 11.107(2)
_cell_length_c 8.2990(10)
_cell_measurement_temperature 296
_cell_volume 1203.8(8)
_diffrn_ambient_temperature 296
_exptl_crystal_density_diffrn 1.568
_refine_ls_R_factor_obs 0.034
_refine_ls_wR_factor_obs 0.029
_cod_depositor_comments
;
The following automatic conversions were performed:

'_chemical_melting_point' value '389-391 K' was changed to
'390.0(10)' - the average value was taken and precision was
estimated.

Automatic conversion script
Id: cif_fix_values 1646 2011-03-28 12:23:43Z adriana 
;
_cod_original_sg_symbol_H-M 'P 21/n'
_cod_original_formula_sum ' C13 H8 F4 N2 O1 '
_cod_database_code 2010476

loop_
_symmetry_equiv_pos_as_xyz
x,y,z
1/2+x,1/2-y,1/2+z
1/2-x,1/2+y,1/2-z
-x,-y,-z

loop_
_atom_site_aniso_label
_atom_site_aniso_U_11
_atom_site_aniso_U_22
_atom_site_aniso_U_33
_atom_site_aniso_U_12
_atom_site_aniso_U_13
_atom_site_aniso_U_23
F3 0.0940(10) 0.0681(9) 0.0585(8) 0.0014(8) 0.0402(8) 0.0032(7)
F4 0.0980(10) 0.0750(10) 0.0806(10) 0.0029(8) 0.0443(8) -0.0286(8)
F5 0.1180(10) 0.0422(9) 0.1280(10) 0.0005(8) 0.0560(10) -0.0146(8)
F6 0.1350(10) 0.0564(9) 0.0950(10) -0.0058(8) 0.0615(10) 0.0130(8)
O7 0.0910(10) 0.0419(9) 0.0543(10) 0.0016(8) 0.0387(8) -0.0055(7)
N1 0.0640(10) 0.0440(10) 0.0520(10) -0.0016(9) 0.0257(10) -0.0026(9)
N8 0.0720(10) 0.0450(10) 0.0490(10) 0.0023(10) 0.0314(10) -0.0058(9)
C2 0.0480(10) 0.0430(10) 0.0480(10) 0.0000(10) 0.0150(10) -0.0050(10)
C3 0.0500(10) 0.0480(10) 0.0470(10) 0.0000(10) 0.0200(10) -0.0030(10)
C4 0.051(2) 0.059(2) 0.056(2) 0.0030(10) 0.0210(10) -0.0170(10)
C5 0.059(2) 0.0400(10) 0.079(2) 0.0010(10) 0.0240(10) -0.0100(10)
C6 0.064(2) 0.0490(10) 0.062(2) -0.0050(10) 0.0260(10) 0.0050(10)
C9 0.0500(10) 0.0410(10) 0.0430(10) 0.0030(10) 0.0120(10) 0.0020(10)
C10 0.0430(10) 0.0410(10) 0.0410(10) 0.0003(10) 0.0110(10) -0.0010(10)
C11 0.065(2) 0.0430(10) 0.0510(10) -0.0030(10) 0.0220(10) -0.0040(10)
C12 0.076(2) 0.062(2) 0.052(2) -0.0080(10) 0.0290(10) -0.0050(10)
C13 0.070(2) 0.071(2) 0.052(2) 0.0060(10) 0.0190(10) -0.0170(10)
C14 0.076(2) 0.046(2) 0.066(2) 0.0090(10) 0.0170(10) -0.0090(10)
C15 0.062(2) 0.0420(10) 0.0510(10) 0.0030(10) 0.0160(10) 0.0000(10)
C16 0.132(3) 0.057(2) 0.061(2) -0.018(2) 0.054(2) -0.004(2)

loop_
_atom_site_label
_atom_site_fract_x
_atom_site_fract_y
_atom_site_fract_z
_atom_site_U_iso_or_equiv
F3 0.42929(10) 0.37950(10) -0.02900(10) 0.0699(7)
F4 0.43380(10) 0.13710(10) -0.0695(2) 0.0806(7)
F5 0.39120(10) -0.01040(10) 0.1653(2) 0.0918(8)
F6 0.34470(10) 0.09390(10) 0.4300(2) 0.0897(8)
O7 0.38910(10) 0.47140(10) 0.2387(2) 0.0587(7)
N1 0.36330(10) 0.2798(2) 0.3369(2) 0.0513(9)
N8 0.36360(10) 0.5144(2) 0.3851(2) 0.0527(9)
C2 0.3854(2) 0.3498(2) 0.2242(3) 0.0460(10)
C3 0.4082(2) 0.3051(2) 0.0837(3) 0.0470(10)
C4 0.4102(2) 0.1838(2) 0.0629(3) 0.0540(10)
C5 0.3888(2) 0.1097(2) 0.1801(3) 0.0580(10)
C6 0.3659(2) 0.1636(2) 0.3123(3) 0.0570(10)
C9 0.3877(2) 0.6256(2) 0.4070(2) 0.0440(10)
C10 0.3632(2) 0.6812(2) 0.5532(2) 0.0420(10)
C11 0.3428(2) 0.6106(2) 0.6786(3) 0.0520(10)
C12 0.3172(2) 0.6620(2) 0.8118(3) 0.0610(10)
C13 0.3114(2) 0.7852(2) 0.8237(3) 0.0640(10)
C14 0.3322(2) 0.8563(2) 0.7027(3) 0.0630(10)
C15 0.3582(2) 0.8052(2) 0.5682(3) 0.0520(10)
C16 0.4367(3) 0.6974(3) 0.2990(4) 0.0780(10)
H11 0.3470(10) 0.527(2) 0.669(2) 0.057(6)
H12 0.3050(10) 0.611(2) 0.895(3) 0.068(7)
H13 0.2940(10) 0.817(2) 0.914(3) 0.066(7)
H14 0.3310(10) 0.940(2) 0.710(3) 0.070(7)
H15 0.3730(10) 0.857(2) 0.486(2) 0.050(6)
H16A 0.462(3) 0.662(3) 0.234(4) 0.150(10)
H16B 0.390(2) 0.734(3) 0.222(4) 0.16(2)
H16C 0.468(2) 0.765(3) 0.346(4) 0.140(10)

loop_
_geom_bond_atom_site_label_1
_geom_bond_atom_site_label_2
_geom_bond_site_symmetry_1
_geom_bond_site_symmetry_2
_geom_bond_distance
_geom_bond_publ_flag
F3 C3 . . 1.336(2) ?
F4 C4 . . 1.331(2) ?
F5 C5 . . 1.342(2) ?
F6 C6 . . 1.337(2) ?
O7 N8 . . 1.434(2) yes
O7 C2 . . 1.357(2) yes
N1 C2 . . 1.312(2) yes
N1 C6 . . 1.309(3) yes
N8 C9 . . 1.278(2) yes
C2 C3 . . 1.378(3) yes
C3 C4 . . 1.360(3) yes
C4 C5 . . 1.364(3) yes
C5 C6 . . 1.359(3) yes
C9 C10 . . 1.478(3) yes
C9 C16 . . 1.486(3) yes
C10 C11 . . 1.390(3) ?
C10 C15 . . 1.386(3) ?
C11 C12 . . 1.371(3) ?
C12 C13 . . 1.375(3) ?
C13 C14 . . 1.367(3) ?
C14 C15 . . 1.381(3) ?
C11 H11 . . 0.94(2) ?
C12 H12 . . 0.94(2) ?
C13 H13 . . 0.92(2) ?
C14 H14 . . 0.93(2) ?
C15 H15 . . 0.95(2) ?
C16 H16A . . 0.81(3) ?
C16 H16B . . 0.87(3) ?
C16 H16C . . 0.90(3) ?

_cod_duplicate_entry 2003206
